data_4339764
loop_
_publ_author_name
'Lee, Junseong'
'Kim, Youngjo'
'Do, Youngkyu'

_publ_section_title
;
 Novel chlorotitanium complexes containing chiral tridentate schiff base
 ligands for ring-opening polymerization of lactide.
;
_journal_issue 19
_journal_name_full 'Inorganic chemistry'
_journal_page_first 7701
_journal_page_last 7703
_journal_paper_doi 10.1021/ic700493p
_journal_volume 46
_journal_year 2007
_chemical_formula_sum 'C20 H21 Cl2 N O3 Ti'
_chemical_formula_weight 442.18
_chemical_name_systematic
; 
 ? 
;
_space_group_IT_number 19
_symmetry_cell_setting orthorhombic
_symmetry_space_group_name_Hall 'P 2ac 2ab'
_symmetry_space_group_name_H-M 'P 21 21 21'
_atom_sites_solution_hydrogens geom
_atom_sites_solution_primary direct
_atom_sites_solution_secondary difmap
_audit_creation_method SHELXL-97
_cell_angle_alpha 90.00
_cell_angle_beta 90.00
_cell_angle_gamma 90.00
_cell_formula_units_Z 4
_cell_length_a 8.0799(17)
_cell_length_b 13.225(3)
_cell_length_c 19.270(4)
_cell_measurement_temperature 293(2)
_cell_volume 2059.1(8)
_computing_structure_refinement 'SHELXL-97 (Sheldrick, 1997)'
_computing_structure_solution 'SHELXS-97 (Sheldrick, 1990)'
_diffrn_ambient_temperature 293(2)
_diffrn_measured_fraction_theta_full 0.967
_diffrn_measured_fraction_theta_max 0.967
_diffrn_radiation_monochromator graphite
_diffrn_radiation_source 'fine-focus sealed tube'
_diffrn_radiation_type MoK\a
_diffrn_radiation_wavelength 0.71073
_diffrn_reflns_av_R_equivalents 0.0443
_diffrn_reflns_av_sigmaI/netI 0.0473
_diffrn_reflns_limit_h_max 10
_diffrn_reflns_limit_h_min -10
_diffrn_reflns_limit_k_max 14
_diffrn_reflns_limit_k_min -17
_diffrn_reflns_limit_l_max 24
_diffrn_reflns_limit_l_min -19
_diffrn_reflns_number 12773
_diffrn_reflns_theta_full 28.07
_diffrn_reflns_theta_max 28.07
_diffrn_reflns_theta_min 1.87
_exptl_absorpt_coefficient_mu 0.695
_exptl_absorpt_correction_type empirical
_exptl_crystal_density_diffrn 1.426
_exptl_crystal_density_method 'not measured'
_exptl_crystal_F_000 912
_refine_diff_density_max 0.508
_refine_diff_density_min -0.445
_refine_diff_density_rms 0.082
_refine_ls_abs_structure_details 'Flack H D (1983), Acta Cryst. A39, 876-881'
_refine_ls_abs_structure_Flack 0.03(4)
_refine_ls_extinction_method none
_refine_ls_goodness_of_fit_ref 1.014
_refine_ls_hydrogen_treatment mixed
_refine_ls_matrix_type full
_refine_ls_number_parameters 244
_refine_ls_number_reflns 4703
_refine_ls_number_restraints 0
_refine_ls_restrained_S_all 1.014
_refine_ls_R_factor_all 0.0673
_refine_ls_R_factor_gt 0.0457
_refine_ls_shift/su_max 0.001
_refine_ls_shift/su_mean 0.000
_refine_ls_structure_factor_coef Fsqd
_refine_ls_weighting_details 'calc w=1/[\s^2^(Fo^2^)+(0.0694P)^2^+0.0000P] where P=(Fo^2^+2Fc^2^)/3'
_refine_ls_weighting_scheme calc
_refine_ls_wR_factor_gt 0.1084
_refine_ls_wR_factor_ref 0.1192
_reflns_number_gt 3591
_reflns_number_total 4703
_reflns_threshold_expression >2sigma(I)
_cod_data_source_file ic700493p-file004.cif
_cod_data_source_block complex1
_cod_depositor_comments
;
The following automatic conversions were performed:

'_symmetry_cell_setting' value 'Orthorhombic' changed to
'orthorhombic' according to
/usr/data/users/saulius/automatic-downloads/retrospective/ACS/lib/dictionaries/cif_core.dic
dictionary named 'cif_core.dic' version 2.4.2 from 2011-04-26.

Automatic conversion script
Id: cif_fix_values 2281 2013-09-26 08:29:07Z andrius 
;
_cod_original_cell_volume 2059.1(7)
_cod_database_code 4339764

loop_
_symmetry_equiv_pos_as_xyz
'x, y, z'
'-x+1/2, -y, z+1/2'
'-x, y+1/2, -z+1/2'
'x+1/2, -y+1/2, -z'

loop_
_atom_site_label
_atom_site_type_symbol
_atom_site_fract_x
_atom_site_fract_y
_atom_site_fract_z
_atom_site_U_iso_or_equiv
_atom_site_adp_type
_atom_site_occupancy
_atom_site_symmetry_multiplicity
_atom_site_calc_flag
_atom_site_refinement_flags
Ti Ti 0.51281(6) 0.08978(4) 0.17832(3) 0.03601(15) Uani 1 1 d .
Cl1 Cl 0.56584(12) 0.02733(7) 0.06870(4) 0.0561(2) Uani 1 1 d .
Cl2 Cl 0.26892(11) 0.00084(7) 0.19055(6) 0.0598(3) Uani 1 1 d .
O1 O 0.4419(3) 0.21194(17) 0.13867(11) 0.0429(5) Uani 1 1 d .
C1 C 0.5047(4) 0.2820(2) 0.09724(16) 0.0410(7) Uani 1 1 d .
C2 C 0.4009(5) 0.3401(3) 0.0552(2) 0.0530(9) Uani 1 1 d .
H2 H 0.2868 0.3313 0.0576 0.064 Uiso 1 1 calc R
C3 C 0.4663(6) 0.4098(3) 0.0107(2) 0.0647(11) Uani 1 1 d .
H3 H 0.3952 0.4480 -0.0168 0.078 Uiso 1 1 calc R
C4 C 0.6357(6) 0.4254(3) 0.0053(2) 0.0657(11) Uani 1 1 d .
H4 H 0.6781 0.4727 -0.0257 0.079 Uiso 1 1 calc R
C5 C 0.7392(5) 0.3695(3) 0.04661(19) 0.0558(9) Uani 1 1 d .
H5 H 0.8529 0.3797 0.0438 0.067 Uiso 1 1 calc R
C6 C 0.6769(4) 0.2977(3) 0.09284(17) 0.0428(8) Uani 1 1 d .
C7 C 0.7892(4) 0.2410(2) 0.13619(17) 0.0420(8) Uani 1 1 d .
H7 H 0.9001 0.2597 0.1353 0.050 Uiso 1 1 calc R
N N 0.7498(3) 0.16821(18) 0.17514(13) 0.0358(5) Uani 1 1 d .
C8 C 0.8772(4) 0.1168(2) 0.21570(17) 0.0406(8) Uani 1 1 d .
H8 H 0.9855 0.1236 0.1932 0.049 Uiso 1 1 calc R
C9 C 0.8291(4) 0.0052(3) 0.22200(17) 0.0404(7) Uani 1 1 d .
H9 H 0.8781 -0.0354 0.1847 0.049 Uiso 1 1 calc R
C10 C 0.8902(4) -0.0293(3) 0.29351(17) 0.0490(8) Uani 1 1 d .
H10A H 0.8140 -0.0771 0.3143 0.059 Uiso 1 1 calc R
H10B H 0.9990 -0.0600 0.2904 0.059 Uiso 1 1 calc R
C11 C 0.8960(4) 0.0677(3) 0.33404(17) 0.0468(8) Uani 1 1 d .
C12 C 0.9085(6) 0.0815(4) 0.40504(19) 0.0640(11) Uani 1 1 d .
H12 H 0.9162 0.0262 0.4347 0.077 Uiso 1 1 calc R
C13 C 0.9095(6) 0.1783(4) 0.4311(2) 0.0774(14) Uani 1 1 d .
H13 H 0.9170 0.1885 0.4788 0.093 Uiso 1 1 calc R
C14 C 0.8995(6) 0.2601(4) 0.3872(2) 0.0735(13) Uani 1 1 d .
H14 H 0.9018 0.3251 0.4056 0.088 Uiso 1 1 calc R
C15 C 0.8864(5) 0.2476(3) 0.3166(2) 0.0555(9) Uani 1 1 d .
H15 H 0.8776 0.3031 0.2872 0.067 Uiso 1 1 calc R
C16 C 0.8866(4) 0.1503(3) 0.29069(18) 0.0433(8) Uani 1 1 d .
O2 O 0.6532(3) 0.00225(16) 0.21980(11) 0.0397(5) Uani 1 1 d .
O3 O 0.4633(3) 0.15600(17) 0.27523(11) 0.0459(6) Uani 1 1 d .
C17 C 0.4112(7) 0.2575(3) 0.2883(2) 0.0705(13) Uani 1 1 d .
H17A H 0.3087 0.2717 0.2640 0.085 Uiso 1 1 calc R
H17B H 0.4948 0.3049 0.2726 0.085 Uiso 1 1 calc R
C18 C 0.3872(9) 0.2664(4) 0.3632(2) 0.0966(19) Uani 1 1 d .
H18A H 0.4706 0.3104 0.3831 0.116 Uiso 1 1 calc R
H18B H 0.2789 0.2945 0.3732 0.116 Uiso 1 1 calc R
C19 C 0.4010(9) 0.1665(4) 0.3917(2) 0.108(2) Uani 1 1 d .
H19A H 0.4871 0.1654 0.4268 0.129 Uiso 1 1 calc R
H19B H 0.2974 0.1475 0.4135 0.129 Uiso 1 1 calc R
C20 C 0.4398(7) 0.0966(3) 0.33848(19) 0.0712(12) Uani 1 1 d .
H20A H 0.3502 0.0485 0.3325 0.085 Uiso 1 1 calc R
H20B H 0.5400 0.0597 0.3498 0.085 Uiso 1 1 calc R

loop_
_atom_site_aniso_label
_atom_site_aniso_U_11
_atom_site_aniso_U_22
_atom_site_aniso_U_33
_atom_site_aniso_U_23
_atom_site_aniso_U_13
_atom_site_aniso_U_12
Ti 0.0340(3) 0.0354(3) 0.0387(3) 0.0012(2) 0.0038(2) 0.0003(2)
Cl1 0.0620(5) 0.0650(6) 0.0415(4) -0.0094(4) 0.0009(4) 0.0038(5)
Cl2 0.0404(4) 0.0544(5) 0.0847(7) 0.0037(5) 0.0076(4) -0.0095(4)
O1 0.0374(11) 0.0432(12) 0.0482(13) 0.0062(11) 0.0006(10) 0.0035(10)
C1 0.0475(18) 0.0353(15) 0.0401(16) 0.0035(13) -0.0030(15) 0.0014(15)
C2 0.053(2) 0.053(2) 0.053(2) 0.0084(18) -0.0067(17) 0.0089(18)
C3 0.076(3) 0.060(2) 0.059(2) 0.019(2) -0.016(2) 0.010(2)
C4 0.079(3) 0.058(2) 0.059(2) 0.030(2) -0.001(2) -0.002(2)
C5 0.054(2) 0.054(2) 0.059(2) 0.0164(18) 0.0074(19) -0.0052(19)
C6 0.0469(19) 0.0392(17) 0.0425(18) 0.0043(14) -0.0013(14) 0.0019(15)
C7 0.0380(18) 0.0452(19) 0.0429(18) 0.0037(15) 0.0012(14) -0.0064(15)
N 0.0377(13) 0.0372(13) 0.0324(12) 0.0021(11) 0.0007(12) 0.0029(11)
C8 0.0355(16) 0.045(2) 0.0412(17) 0.0059(15) -0.0003(14) 0.0020(13)
C9 0.0374(16) 0.0400(18) 0.0439(17) -0.0021(14) 0.0029(14) 0.0067(14)
C10 0.049(2) 0.049(2) 0.0497(19) 0.0113(16) -0.0006(16) 0.0053(17)
C11 0.0461(19) 0.0488(19) 0.0453(19) 0.0047(15) -0.0044(14) 0.0061(15)
C12 0.080(3) 0.068(3) 0.0443(19) 0.008(2) -0.0061(18) 0.010(2)
C13 0.107(4) 0.081(3) 0.044(2) -0.010(2) -0.017(2) 0.011(3)
C14 0.093(3) 0.064(3) 0.064(3) -0.018(2) -0.013(2) 0.006(3)
C15 0.061(2) 0.0454(19) 0.060(2) -0.0036(19) -0.0120(19) 0.0010(17)
C16 0.0399(18) 0.0448(19) 0.0450(18) 0.0047(15) -0.0065(14) 0.0007(14)
O2 0.0384(11) 0.0333(11) 0.0473(12) 0.0024(10) -0.0010(10) -0.0008(9)
O3 0.0592(15) 0.0370(11) 0.0415(11) 0.0004(9) 0.0134(11) 0.0036(11)
C17 0.104(4) 0.049(2) 0.058(2) -0.0072(19) 0.010(2) 0.024(2)
C18 0.162(6) 0.060(3) 0.068(3) -0.015(2) 0.023(3) 0.024(3)
C19 0.200(7) 0.070(3) 0.053(3) -0.001(2) 0.040(3) 0.021(4)
C20 0.106(3) 0.056(2) 0.052(2) 0.0143(19) 0.021(2) 0.007(3)

loop_
_atom_type_symbol
_atom_type_description
_atom_type_scat_dispersion_real
_atom_type_scat_dispersion_imag
_atom_type_scat_source
C C 0.0033 0.0016 'International Tables Vol C Tables 4.2.6.8 and 6.1.1.4'
H H 0.0000 0.0000 'International Tables Vol C Tables 4.2.6.8 and 6.1.1.4'
N N 0.0061 0.0033 'International Tables Vol C Tables 4.2.6.8 and 6.1.1.4'
O O 0.0106 0.0060 'International Tables Vol C Tables 4.2.6.8 and 6.1.1.4'
Cl Cl 0.1484 0.1585 'International Tables Vol C Tables 4.2.6.8 and 6.1.1.4'
Ti Ti 0.2776 0.4457 'International Tables Vol C Tables 4.2.6.8 and 6.1.1.4'

loop_
_geom_angle_atom_site_label_1
_geom_angle_atom_site_label_2
_geom_angle_atom_site_label_3
_geom_angle
O2 Ti O1 157.38(10)
O2 Ti O3 89.63(10)
O1 Ti O3 86.84(9)
O2 Ti N 76.45(9)
O1 Ti N 81.19(10)
O3 Ti N 89.66(10)
O2 Ti Cl2 99.46(8)
O1 Ti Cl2 102.71(8)
O3 Ti Cl2 87.65(7)
N Ti Cl2 175.12(8)
O2 Ti Cl1 93.39(8)
O1 Ti Cl1 89.55(8)
O3 Ti Cl1 176.29(7)
N Ti Cl1 88.94(7)
Cl2 Ti Cl1 93.99(4)
C1 O1 Ti 137.0(2)
O1 C1 C2 120.3(3)
O1 C1 C6 121.2(3)
C2 C1 C6 118.5(3)
C3 C2 C1 120.2(4)
C2 C3 C4 121.9(4)
C5 C4 C3 118.5(4)
C4 C5 C6 121.2(4)
C5 C6 C1 119.6(3)
C5 C6 C7 119.7(3)
C1 C6 C7 120.6(3)
N C7 C6 125.6(3)
C7 N C8 119.7(3)
C7 N Ti 127.0(2)
C8 N Ti 112.52(18)
N C8 C16 114.2(3)
N C8 C9 108.2(3)
C16 C8 C9 102.7(3)
O2 C9 C8 106.1(2)
O2 C9 C10 109.9(3)
C8 C9 C10 106.0(3)
C11 C10 C9 102.9(3)
C16 C11 C12 119.9(4)
C16 C11 C10 111.1(3)
C12 C11 C10 129.0(3)
C13 C12 C11 119.0(4)
C12 C13 C14 120.4(4)
C15 C14 C13 121.3(4)
C14 C15 C16 118.1(4)
C11 C16 C15 121.3(3)
C11 C16 C8 110.5(3)
C15 C16 C8 128.2(3)
C9 O2 Ti 128.5(2)
C17 O3 C20 108.6(3)
C17 O3 Ti 127.2(2)
C20 O3 Ti 122.8(2)
O3 C17 C18 106.8(4)
C19 C18 C17 107.0(4)
C20 C19 C18 110.0(4)
C19 C20 O3 106.4(3)

loop_
_geom_bond_atom_site_label_1
_geom_bond_atom_site_label_2
_geom_bond_distance
Ti O2 1.807(2)
Ti O1 1.877(2)
Ti O3 2.101(2)
Ti N 2.178(3)
Ti Cl2 2.3071(11)
Ti Cl1 2.3081(11)
O1 C1 1.324(4)
C1 C2 1.396(5)
C1 C6 1.409(5)
C2 C3 1.365(5)
C3 C4 1.389(6)
C4 C5 1.371(5)
C5 C6 1.396(5)
C6 C7 1.444(5)
C7 N 1.262(4)
N C8 1.461(4)
C8 C16 1.513(5)
C8 C9 1.531(5)
C9 O2 1.423(4)
C9 C10 1.533(5)
C10 C11 1.502(5)
C11 C16 1.377(5)
C11 C12 1.384(5)
C12 C13 1.375(6)
C13 C14 1.377(6)
C14 C15 1.374(6)
C15 C16 1.381(5)
O3 C17 1.429(4)
O3 C20 1.462(4)
C17 C18 1.460(6)
C18 C19 1.435(7)
C19 C20 1.415(6)
